data_1505030
loop_
_publ_author_name
'Robins, Morris J.'
'Nowak, Ireneusz'
'Rajwanshi, Vivek K.'
'Miranda, Karl'
'Cannon, John F.'
'Peterson, Matt A.'
'Andrei, Graciela'
'Snoeck, Robert'
'De Clercq, Erik'
'Balzarini, Jan'

_publ_section_title
;
 Synthesis and antiviral evaluation of
 6-(alkyl-heteroaryl)furo[2,3-d]pyrimidin-2(3H)-one nucleosides and
 analogues with ethynyl, ethenyl, and ethyl spacers at C6 of the
 furopyrimidine core.
;
_journal_issue 16
_journal_name_full 'Journal of medicinal chemistry'
_journal_page_first 3897
_journal_page_last 3905
_journal_paper_doi 10.1021/jm070210n
_journal_volume 50
_journal_year 2007
_chemical_absolute_configuration rm
_chemical_formula_sum 'C21 H24 N2 O5'
_chemical_formula_weight 384.42
_chemical_name_systematic
; 
 ? 
;
_space_group_IT_number 4
_symmetry_cell_setting monoclinic
_symmetry_space_group_name_Hall 'P 2yb'
_symmetry_space_group_name_H-M 'P 1 21 1'
_atom_sites_solution_hydrogens geom
_atom_sites_solution_primary direct
_atom_sites_solution_secondary difmap
_audit_creation_method SHELXL-97
_cell_angle_alpha 90.00
_cell_angle_beta 95.15(3)
_cell_angle_gamma 90.00
_cell_formula_units_Z 2
_cell_length_a 6.6665(13)
_cell_length_b 5.7707(12)
_cell_length_c 25.533(5)
_cell_measurement_reflns_used 2545
_cell_measurement_temperature 298(2)
_cell_measurement_theta_max 27.69
_cell_measurement_theta_min 3.06
_cell_volume 978.3(3)
_computing_cell_refinement 'Bruker SMART'
_computing_data_collection 'Bruker SMART'
_computing_data_reduction 'Bruker SAINT'
_computing_molecular_graphics 'Bruker SHELXTL'
_computing_publication_material 'Bruker SHELXTL'
_computing_structure_refinement 'SHELXL-97 (Sheldrick, 1997)'
_computing_structure_solution 'SHELXS-97 (Sheldrick, 1990)'
_diffrn_ambient_temperature 298(2)
_diffrn_measured_fraction_theta_full 0.889
_diffrn_measured_fraction_theta_max 0.889
_diffrn_measurement_device_type 'Bruker Nonius Apex II CCD area detector'
_diffrn_measurement_method 'phi and omega scans'
_diffrn_radiation_monochromator 'Montel 200 mirrors'
_diffrn_radiation_source 'Bruker Nonius FR591 rotating anode'
_diffrn_radiation_type MoK\a
_diffrn_radiation_wavelength 0.71073
_diffrn_reflns_av_R_equivalents 0.0256
_diffrn_reflns_av_sigmaI/netI 0.0469
_diffrn_reflns_limit_h_max 6
_diffrn_reflns_limit_h_min -8
_diffrn_reflns_limit_k_max 6
_diffrn_reflns_limit_k_min -6
_diffrn_reflns_limit_l_max 27
_diffrn_reflns_limit_l_min -30
_diffrn_reflns_number 4181
_diffrn_reflns_theta_full 25.39
_diffrn_reflns_theta_max 25.39
_diffrn_reflns_theta_min 3.62
_exptl_absorpt_coefficient_mu 0.094
_exptl_absorpt_correction_T_max 0.9981
_exptl_absorpt_correction_T_min 0.9706
_exptl_absorpt_correction_type multi-scan
_exptl_absorpt_process_details 'SADABS; Sheldrick, 2003'
_exptl_crystal_colour colorless
_exptl_crystal_density_diffrn 1.305
_exptl_crystal_density_method 'not measured'
_exptl_crystal_description PLATE
_exptl_crystal_F_000 408
_exptl_crystal_size_max 0.32
_exptl_crystal_size_mid 0.08
_exptl_crystal_size_min 0.02
_refine_diff_density_max 0.124
_refine_diff_density_min -0.116
_refine_diff_density_rms 0.027
_refine_ls_abs_structure_details 'Flack H D (1983), Acta Cryst. A39, 876-881'
_refine_ls_abs_structure_Flack -0.9(19)
_refine_ls_extinction_method none
_refine_ls_goodness_of_fit_ref 1.273
_refine_ls_hydrogen_treatment constr
_refine_ls_matrix_type full
_refine_ls_number_parameters 256
_refine_ls_number_reflns 2549
_refine_ls_number_restraints 1
_refine_ls_restrained_S_all 1.272
_refine_ls_R_factor_all 0.0793
_refine_ls_R_factor_gt 0.0569
_refine_ls_shift/su_max 0.000
_refine_ls_shift/su_mean 0.000
_refine_ls_structure_factor_coef Fsqd
_refine_ls_weighting_details 'calc w=1/[\s^2^(Fo^2^)+(0.0228P)^2^+0.1616P] where P=(Fo^2^+2Fc^2^)/3'
_refine_ls_weighting_scheme calc
_refine_ls_wR_factor_gt 0.1037
_refine_ls_wR_factor_ref 0.1132
_reflns_number_gt 2040
_reflns_number_total 2549
_reflns_threshold_expression >2sigma(I)
_cod_data_source_file jm070210nsi20070222_061741.cif
_cod_data_source_block xl1093r_0m
_cod_depositor_comments
;
The following automatic conversions were performed:

'_symmetry_cell_setting' value 'Monoclinic' changed to 'monoclinic'
according to /home/saulius/struct/CIF-dictionaries/cif_core.dic
dictionary named 'cif_core.dic' version 2.4.1 from 2010-06-29.

Automatic conversion script
Id: cif_fix_values 1715 2011-07-08 13:25:40Z adriana 
;
_cod_original_sg_symbol_H-M P2(1)
_cod_database_code 1505030

loop_
_symmetry_equiv_pos_as_xyz
'x, y, z'
'-x, y+1/2, -z'

loop_
_atom_site_label
_atom_site_type_symbol
_atom_site_fract_x
_atom_site_fract_y
_atom_site_fract_z
_atom_site_U_iso_or_equiv
_atom_site_adp_type
_atom_site_occupancy
_atom_site_symmetry_multiplicity
_atom_site_calc_flag
_atom_site_refinement_flags
C2 C 0.8591(6) 0.4330(8) 0.32770(17) 0.0768(11) Uani 1 1 d .
C4 C 0.4974(5) 0.3834(8) 0.32282(16) 0.0760(11) Uani 1 1 d .
H4 H 0.3853 0.3028 0.3323 0.091 Uiso 1 1 calc R
C5 C 0.3167(6) 0.7055(8) 0.26661(15) 0.0795(12) Uani 1 1 d .
H5 H 0.1795 0.6805 0.2682 0.095 Uiso 1 1 calc R
C6 C 0.3999(6) 0.8760(8) 0.24054(15) 0.0784(11) Uani 1 1 d .
C1" C 0.3182(6) 1.0645(8) 0.20899(15) 0.0790(11) Uani 1 1 d .
C2" C 0.1208(7) 1.1350(9) 0.21126(18) 0.0971(14) Uani 1 1 d .
H2" H 0.0404 1.0601 0.2339 0.117 Uiso 1 1 calc R
C3" C 0.0420(7) 1.3136(11) 0.1806(2) 0.1130(16) Uani 1 1 d .
H3" H -0.0904 1.3592 0.1834 0.136 Uiso 1 1 calc R
C4" C 0.1534(11) 1.4273(10) 0.1458(2) 0.1205(17) Uani 1 1 d .
C5" C 0.3477(10) 1.3594(13) 0.1443(2) 0.130(2) Uani 1 1 d .
H5" H 0.4275 1.4360 0.1218 0.156 Uiso 1 1 calc R
C6" C 0.4308(7) 1.1833(10) 0.17461(19) 0.1061(15) Uani 1 1 d .
H6" H 0.5646 1.1424 0.1722 0.127 Uiso 1 1 calc R
C7" C 0.0699(11) 1.6313(13) 0.1125(3) 0.171(3) Uani 1 1 d .
H7"1 H 0.0789 1.7673 0.1349 0.205 Uiso 1 1 calc R
H7"2 H 0.1601 1.6568 0.0853 0.205 Uiso 1 1 calc R
C8" C -0.1123(16) 1.6245(18) 0.0895(5) 0.264(6) Uani 1 1 d .
H8"1 H -0.2045 1.6065 0.1165 0.317 Uiso 1 1 calc R
H8"2 H -0.1242 1.4868 0.0677 0.317 Uiso 1 1 calc R
C9" C -0.183(2) 1.832(3) 0.0553(6) 0.293(7) Uani 1 1 d .
H9"1 H -0.1318 1.9700 0.0739 0.352 Uiso 1 1 calc R
H9"2 H -0.1134 1.8224 0.0235 0.352 Uiso 1 1 calc R
C10" C -0.346(3) 1.866(4) 0.0425(8) 0.440(14) Uani 1 1 d .
H10A H -0.3876 1.7696 0.0128 0.660 Uiso 1 1 calc R
H10B H -0.3640 2.0257 0.0329 0.660 Uiso 1 1 calc R
H10C H -0.4262 1.8302 0.0709 0.660 Uiso 1 1 calc R
C1' C 0.7151(5) 0.1138(7) 0.37675(15) 0.0729(11) Uani 1 1 d .
H1' H 0.8396 0.0323 0.3704 0.087 Uiso 1 1 calc R
C2' C 0.7191(6) 0.1767(7) 0.43404(14) 0.0763(11) Uani 1 1 d .
H2'1 H 0.6356 0.3110 0.4392 0.092 Uiso 1 1 calc R
H2'2 H 0.8553 0.2073 0.4491 0.092 Uiso 1 1 calc R
C3' C 0.6344(6) -0.0383(7) 0.45729(16) 0.0760(11) Uani 1 1 d .
H3' H 0.5668 -0.0007 0.4887 0.091 Uiso 1 1 calc R
C4' C 0.4867(5) -0.1262(7) 0.41414(15) 0.0768(11) Uani 1 1 d .
H4' H 0.4983 -0.2954 0.4130 0.092 Uiso 1 1 calc R
C5' C 0.2685(6) -0.0662(8) 0.41769(19) 0.0903(13) Uani 1 1 d .
H5'1 H 0.1916 -0.1052 0.3848 0.108 Uiso 1 1 calc R
H5'2 H 0.2161 -0.1566 0.4454 0.108 Uiso 1 1 calc R
C4A C 0.4753(5) 0.5689(7) 0.29156(14) 0.0707(10) Uani 1 1 d .
C7A C 0.6546(6) 0.6748(8) 0.27887(15) 0.0741(11) Uani 1 1 d .
N1 N 0.8369(5) 0.6154(6) 0.29447(13) 0.0824(10) Uani 1 1 d .
N3 N 0.6863(4) 0.3142(5) 0.34064(12) 0.0700(8) Uani 1 1 d .
O2 O 1.0256(4) 0.3645(5) 0.34665(11) 0.0965(9) Uani 1 1 d .
O7 O 0.6125(4) 0.8594(5) 0.24730(10) 0.0817(8) Uani 1 1 d .
O3' O 0.7900(4) -0.2012(6) 0.46901(12) 0.1031(10) Uani 1 1 d .
H3'1 H 0.7733 -0.2660 0.4969 0.155 Uiso 1 1 calc R
O4' O 0.5493(4) -0.0350(4) 0.36582(10) 0.0798(8) Uani 1 1 d .
O5' O 0.2456(4) 0.1737(6) 0.42827(12) 0.0959(9) Uani 1 1 d .
H5' H 0.1610 0.2296 0.4066 0.144 Uiso 1 1 calc R

loop_
_atom_site_aniso_label
_atom_site_aniso_U_11
_atom_site_aniso_U_22
_atom_site_aniso_U_33
_atom_site_aniso_U_23
_atom_site_aniso_U_13
_atom_site_aniso_U_12
C2 0.068(3) 0.080(3) 0.085(3) 0.003(3) 0.019(2) -0.001(2)
C4 0.058(2) 0.088(3) 0.084(3) -0.011(3) 0.0130(19) -0.016(2)
C5 0.064(2) 0.092(3) 0.083(3) 0.007(3) 0.007(2) -0.015(2)
C6 0.065(2) 0.096(3) 0.074(2) 0.004(3) 0.0024(19) -0.016(2)
C1" 0.075(3) 0.090(3) 0.071(2) 0.003(3) 0.001(2) -0.012(2)
C2" 0.085(3) 0.110(4) 0.095(3) 0.004(3) -0.002(2) -0.008(3)
C3" 0.093(3) 0.121(4) 0.123(4) 0.008(4) -0.005(3) 0.011(4)
C4" 0.124(5) 0.113(4) 0.119(4) 0.019(4) -0.016(4) -0.012(4)
C5" 0.124(5) 0.150(6) 0.114(4) 0.041(5) 0.007(3) -0.022(5)
C6" 0.101(3) 0.125(4) 0.093(3) 0.030(4) 0.008(3) -0.013(3)
C7" 0.177(7) 0.145(6) 0.180(6) 0.036(6) -0.045(5) 0.006(5)
C8" 0.224(10) 0.221(10) 0.322(12) 0.145(11) -0.105(9) -0.031(8)
C9" 0.260(13) 0.295(15) 0.304(13) 0.181(12) -0.090(10) 0.036(12)
C10" 0.45(3) 0.38(2) 0.46(3) 0.23(2) -0.12(2) 0.06(2)
C1' 0.066(2) 0.067(3) 0.086(3) -0.004(2) 0.0145(19) -0.003(2)
C2' 0.072(2) 0.076(3) 0.081(3) -0.002(2) 0.0086(19) -0.001(2)
C3' 0.070(2) 0.073(3) 0.086(3) 0.005(2) 0.013(2) 0.008(2)
C4' 0.074(2) 0.059(2) 0.100(3) 0.006(3) 0.022(2) 0.001(2)
C5' 0.078(3) 0.088(3) 0.107(3) 0.005(3) 0.019(2) -0.004(2)
C4A 0.065(2) 0.075(3) 0.071(2) 0.004(3) 0.004(2) -0.014(2)
C7A 0.063(3) 0.089(3) 0.072(2) -0.004(3) 0.016(2) -0.015(2)
N1 0.059(2) 0.096(3) 0.095(2) 0.012(2) 0.0207(17) -0.0099(19)
N3 0.0619(19) 0.071(2) 0.080(2) 0.0010(19) 0.0189(15) -0.0090(17)
O2 0.0584(16) 0.108(2) 0.125(2) 0.025(2) 0.0161(14) 0.0021(17)
O7 0.0675(16) 0.094(2) 0.0850(17) 0.015(2) 0.0136(12) -0.0131(15)
O3' 0.0928(19) 0.105(2) 0.113(2) 0.026(2) 0.0198(17) 0.0310(18)
O4' 0.0826(17) 0.0742(17) 0.0856(18) -0.0071(14) 0.0243(14) -0.0173(15)
O5' 0.079(2) 0.103(2) 0.105(2) -0.007(2) 0.0068(15) 0.0188(17)

loop_
_atom_type_symbol
_atom_type_description
_atom_type_scat_dispersion_real
_atom_type_scat_dispersion_imag
_atom_type_scat_source
C C 0.0033 0.0016 'International Tables Vol C Tables 4.2.6.8 and 6.1.1.4'
H H 0.0000 0.0000 'International Tables Vol C Tables 4.2.6.8 and 6.1.1.4'
N N 0.0061 0.0033 'International Tables Vol C Tables 4.2.6.8 and 6.1.1.4'
O O 0.0106 0.0060 'International Tables Vol C Tables 4.2.6.8 and 6.1.1.4'

loop_
_geom_angle_atom_site_label_1
_geom_angle_atom_site_label_2
_geom_angle_atom_site_label_3
_geom_angle
O2 C2 N1 122.6(4)
O2 C2 N3 118.6(4)
N1 C2 N3 118.8(4)
C4A C4 N3 118.9(3)
C4A C4 H4 120.5
N3 C4 H4 120.5
C6 C5 C4A 107.8(3)
C6 C5 H5 126.1
C4A C5 H5 126.1
C5 C6 O7 110.2(4)
C5 C6 C1" 133.3(4)
O7 C6 C1" 116.5(3)
C6" C1" C2" 116.9(4)
C6" C1" C6 122.1(4)
C2" C1" C6 121.0(4)
C3" C2" C1" 120.9(5)
C3" C2" H2" 119.5
C1" C2" H2" 119.5
C2" C3" C4" 121.8(5)
C2" C3" H3" 119.1
C4" C3" H3" 119.1
C5" C4" C3" 116.9(5)
C5" C4" C7" 120.6(6)
C3" C4" C7" 122.4(6)
C4" C5" C6" 122.7(5)
C4" C5" H5" 118.7
C6" C5" H5" 118.7
C5" C6" C1" 120.8(5)
C5" C6" H6" 119.6
C1" C6" H6" 119.6
C8" C7" C4" 120.5(7)
C8" C7" H7"1 107.2
C4" C7" H7"1 107.2
C8" C7" H7"2 107.2
C4" C7" H7"2 107.2
H7"1 C7" H7"2 106.8
C7" C8" C9" 117.3(9)
C7" C8" H8"1 108.0
C9" C8" H8"1 108.0
C7" C8" H8"2 108.0
C9" C8" H8"2 108.0
H8"1 C8" H8"2 107.2
C10" C9" C8" 122.5(17)
C10" C9" H9"1 106.7
C8" C9" H9"1 106.7
C10" C9" H9"2 106.7
C8" C9" H9"2 106.7
H9"1 C9" H9"2 106.6
C9" C10" H10A 109.5
C9" C10" H10B 109.5
H10A C10" H10B 109.5
C9" C10" H10C 109.5
H10A C10" H10C 109.5
H10B C10" H10C 109.5
O4' C1' N3 107.3(3)
O4' C1' C2' 106.6(3)
N3 C1' C2' 114.0(3)
O4' C1' H1' 109.6
N3 C1' H1' 109.6
C2' C1' H1' 109.6
C1' C2' C3' 102.1(3)
C1' C2' H2'1 111.3
C3' C2' H2'1 111.3
C1' C2' H2'2 111.3
C3' C2' H2'2 111.3
H2'1 C2' H2'2 109.2
O3' C3' C4' 110.6(3)
O3' C3' C2' 109.7(3)
C4' C3' C2' 103.5(3)
O3' C3' H3' 110.9
C4' C3' H3' 110.9
C2' C3' H3' 110.9
O4' C4' C3' 106.5(3)
O4' C4' C5' 108.9(3)
C3' C4' C5' 116.9(3)
O4' C4' H4' 108.1
C3' C4' H4' 108.1
C5' C4' H4' 108.1
O5' C5' C4' 110.9(3)
O5' C5' H5'1 109.5
C4' C5' H5'1 109.5
O5' C5' H5'2 109.5
C4' C5' H5'2 109.5
H5'1 C5' H5'2 108.1
C4 C4A C7A 115.9(4)
C4 C4A C5 138.5(4)
C7A C4A C5 105.6(4)
N1 C7A O7 122.2(3)
N1 C7A C4A 127.6(4)
O7 C7A C4A 110.2(4)
C7A N1 C2 116.6(3)
C4 N3 C2 122.2(4)
C4 N3 C1' 120.1(3)
C2 N3 C1' 117.7(3)
C7A O7 C6 106.1(3)
C3' O3' H3'1 109.5
C1' O4' C4' 109.7(3)
C5' O5' H5' 109.5

loop_
_geom_bond_atom_site_label_1
_geom_bond_atom_site_label_2
_geom_bond_distance
C2 O2 1.235(4)
C2 N1 1.352(5)
C2 N3 1.405(4)
C4 C4A 1.336(5)
C4 N3 1.360(5)
C4 H4 0.9300
C5 C6 1.336(5)
C5 C4A 1.423(5)
C5 H5 0.9300
C6 O7 1.416(4)
C6 C1" 1.432(6)
C1" C6" 1.387(6)
C1" C2" 1.384(6)
C2" C3" 1.371(6)
C2" H2" 0.9300
C3" C4" 1.375(7)
C3" H3" 0.9300
C4" C5" 1.357(7)
C4" C7" 1.527(8)
C5" C6" 1.364(7)
C5" H5" 0.9300
C6" H6" 0.9300
C7" C8" 1.301(8)
C7" H7"1 0.9700
C7" H7"2 0.9700
C8" C9" 1.532(13)
C8" H8"1 0.9700
C8" H8"2 0.9700
C9" C10" 1.127(18)
C9" H9"1 0.9700
C9" H9"2 0.9700
C10" H10A 0.9600
C10" H10B 0.9600
C10" H10C 0.9600
C1' O4' 1.408(4)
C1' N3 1.481(4)
C1' C2' 1.505(5)
C1' H1' 0.9800
C2' C3' 1.507(5)
C2' H2'1 0.9700
C2' H2'2 0.9700
C3' O3' 1.412(4)
C3' C4' 1.499(5)
C3' H3' 0.9800
C4' O4' 1.437(4)
C4' C5' 1.506(5)
C4' H4' 0.9800
C5' O5' 1.421(5)
C5' H5'1 0.9700
C5' H5'2 0.9700
C4A C7A 1.406(5)
C7A N1 1.291(5)
C7A O7 1.350(5)
O3' H3'1 0.8200
O5' H5' 0.8200

loop_
_geom_hbond_atom_site_label_D
_geom_hbond_atom_site_label_H
_geom_hbond_atom_site_label_A
_geom_hbond_distance_DH
_geom_hbond_distance_HA
_geom_hbond_distance_DA
_geom_hbond_angle_DHA
_geom_hbond_site_symmetry_A
O5' H5' O2 0.82 1.87 2.675(4) 165.0 1_455
O3' H3'1 O5' 0.82 1.96 2.751(4) 162.5 2_646

loop_
_cod_related_entry_id
_cod_related_entry_database
_cod_related_entry_code
1 ChemSpider 431896
